data_2233866
loop_
_publ_author_name
'Wardell, James L.'
'Tiekink, Edward R. T.'

_publ_section_title
;
 1-Iodo-4-methoxy-2-nitrobenzene
;
_journal_coeditor_code HG5176
_journal_issue 3
_journal_name_full 'Acta Crystallographica Section E'
_journal_page_first o761
_journal_paper_doi 10.1107/S1600536812006484
_journal_volume 68
_journal_year 2012
_chemical_formula_iupac 'C7 H6 I N O3'
_chemical_formula_moiety 'C7 H6 I N O3'
_chemical_formula_sum 'C7 H6 I N O3'
_chemical_formula_weight 279.03
_chemical_name_systematic
;
1-Iodo-4-methoxy-2-nitrobenzene
;
_space_group_IT_number 61
_symmetry_cell_setting orthorhombic
_symmetry_space_group_name_Hall '-P 2ac 2ab'
_symmetry_space_group_name_H-M 'P b c a'
_atom_sites_solution_hydrogens geom
_atom_sites_solution_primary direct
_atom_sites_solution_secondary difmap
_audit_creation_method SHELXL-97
_cell_angle_alpha 90.00
_cell_angle_beta 90.00
_cell_angle_gamma 90.00
_cell_formula_units_Z 8
_cell_length_a 18.6370(13)
_cell_length_b 11.6257(5)
_cell_length_c 7.4740(3)
_cell_measurement_reflns_used 6840
_cell_measurement_temperature 100(2)
_cell_measurement_theta_max 27.4
_cell_measurement_theta_min 3.4
_cell_volume 1619.38(15)
_computing_cell_refinement
;
CrystalClear-SM Expert (Rigaku, 2011)
;
_computing_data_collection
;
CrystalClear-SM Expert (Rigaku, 2011)
;
_computing_data_reduction
;
CrystalClear-SM Expert (Rigaku, 2011)
;
_computing_molecular_graphics 'ORTEP-3 (Farrugia, 1997) and DIAMOND (Brandenburg, 2006)'
_computing_publication_material 'publCIF (Westrip, 2010)'
_computing_structure_refinement 'SHELXL97 (Sheldrick, 2008)'
_computing_structure_solution 'SHELXS97 (Sheldrick, 2008)'
_diffrn_ambient_temperature 100
_diffrn_detector_area_resol_mean 28.5714
_diffrn_measured_fraction_theta_full 0.997
_diffrn_measured_fraction_theta_max 0.997
_diffrn_measurement_device
;
AFC12 (Right): Kappa 3 circle
;
_diffrn_measurement_device_type
;
Rigaku Saturn724+ (2x2 bin mode)
;
_diffrn_measurement_method 'profile data from \w-scans'
_diffrn_radiation_monochromator Confocal
_diffrn_radiation_type 'Mo K\a'
_diffrn_radiation_wavelength 0.71073
_diffrn_reflns_av_R_equivalents 0.0169
_diffrn_reflns_av_sigmaI/netI 0.0133
_diffrn_reflns_limit_h_max 24
_diffrn_reflns_limit_h_min -15
_diffrn_reflns_limit_k_max 14
_diffrn_reflns_limit_k_min -14
_diffrn_reflns_limit_l_max 8
_diffrn_reflns_limit_l_min -9
_diffrn_reflns_number 8053
_diffrn_reflns_theta_full 27.45
_diffrn_reflns_theta_max 27.45
_diffrn_reflns_theta_min 3.42
_diffrn_standards_decay_% 0
_exptl_absorpt_coefficient_mu 3.918
_exptl_absorpt_correction_T_max 1.000
_exptl_absorpt_correction_T_min 0.755
_exptl_absorpt_correction_type multi-scan
_exptl_absorpt_process_details '(CrystalClear-SM Expert; Rigaku, 2011)'
_exptl_crystal_colour dark-Orange
_exptl_crystal_density_diffrn 2.289
_exptl_crystal_density_method 'not measured'
_exptl_crystal_description plate
_exptl_crystal_F_000 1056
_exptl_crystal_size_max 0.13
_exptl_crystal_size_mid 0.09
_exptl_crystal_size_min 0.01
_refine_diff_density_max 0.417
_refine_diff_density_min -0.254
_refine_ls_extinction_method none
_refine_ls_goodness_of_fit_ref 1.042
_refine_ls_hydrogen_treatment constr
_refine_ls_matrix_type full
_refine_ls_number_parameters 110
_refine_ls_number_reflns 1841
_refine_ls_number_restraints 0
_refine_ls_restrained_S_all 1.042
_refine_ls_R_factor_all 0.0166
_refine_ls_R_factor_gt 0.0139
_refine_ls_shift/su_max 0.002
_refine_ls_shift/su_mean 0.000
_refine_ls_structure_factor_coef Fsqd
_refine_ls_weighting_details 'calc w=1/[\s^2^(Fo^2^)+(0.0188P)^2^+0.9351P] where P=(Fo^2^+2Fc^2^)/3'
_refine_ls_weighting_scheme calc
_refine_ls_wR_factor_gt 0.0374
_refine_ls_wR_factor_ref 0.0386
_reflns_number_gt 1615
_reflns_number_total 1841
_reflns_threshold_expression I>2\s(I)
_cod_data_source_file hg5176.cif
_cod_data_source_block I
_cod_database_code 2233866
_cod_database_fobs_code 2233866

loop_
_symmetry_equiv_pos_as_xyz
'x, y, z'
'-x+1/2, -y, z+1/2'
'x+1/2, -y+1/2, -z'
'-x, y+1/2, -z+1/2'
'-x, -y, -z'
'x-1/2, y, -z-1/2'
'-x-1/2, y-1/2, z'
'x, -y-1/2, z-1/2'

loop_
_atom_site_type_symbol
_atom_site_label
_atom_site_fract_x
_atom_site_fract_y
_atom_site_fract_z
_atom_site_U_iso_or_equiv
_atom_site_adp_type
_atom_site_calc_flag
_atom_site_refinement_flags
_atom_site_occupancy
_atom_site_symmetry_multiplicity
I I1 0.697282(5) 0.925416(9) -0.003362(13) 0.01546(5) Uani d . 1 1
O O1 0.70514(6) 0.66598(11) -0.03589(18) 0.0231(3) Uani d . 1 1
O O2 0.62939(7) 0.52986(10) 0.01236(15) 0.0214(3) Uani d . 1 1
O O3 0.41118(6) 0.68759(8) 0.23820(15) 0.0148(2) Uani d . 1 1
N N1 0.64607(7) 0.63180(12) 0.01188(16) 0.0133(3) Uani d . 1 1
C C1 0.60441(8) 0.83551(12) 0.0734(2) 0.0119(3) Uani d . 1 1
C C2 0.59202(8) 0.71660(12) 0.0719(2) 0.0116(3) Uani d . 1 1
C C3 0.52698(8) 0.67047(12) 0.12652(19) 0.0122(3) Uani d . 1 1
H H3 0.5199 0.5896 0.1236 0.015 Uiso calc R 1 1
C C4 0.47214(8) 0.74173(12) 0.1854(2) 0.0115(3) Uani d . 1 1
C C5 0.48273(8) 0.86045(12) 0.1870(2) 0.0128(3) Uani d . 1 1
H H5 0.4455 0.9104 0.2254 0.015 Uiso calc R 1 1
C C6 0.54812(8) 0.90498(12) 0.1319(2) 0.0131(3) Uani d . 1 1
H H6 0.5548 0.9860 0.1342 0.016 Uiso calc R 1 1
C C7 0.35196(8) 0.75849(13) 0.2943(2) 0.0157(3) Uani d . 1 1
H H7A 0.3658 0.8025 0.4007 0.024 Uiso calc R 1 1
H H7B 0.3107 0.7096 0.3228 0.024 Uiso calc R 1 1
H H7C 0.3391 0.8116 0.1977 0.024 Uiso calc R 1 1

loop_
_atom_site_aniso_label
_atom_site_aniso_U_11
_atom_site_aniso_U_22
_atom_site_aniso_U_33
_atom_site_aniso_U_12
_atom_site_aniso_U_13
_atom_site_aniso_U_23
I1 0.01244(8) 0.01476(8) 0.01918(8) -0.00280(4) 0.00198(3) 0.00187(4)
O1 0.0129(6) 0.0209(6) 0.0354(7) 0.0015(5) 0.0054(5) -0.0037(5)
O2 0.0223(7) 0.0104(5) 0.0315(7) 0.0033(5) 0.0035(5) -0.0004(4)
O3 0.0109(5) 0.0121(5) 0.0214(6) -0.0013(4) 0.0029(4) -0.0001(4)
N1 0.0128(6) 0.0149(6) 0.0124(6) 0.0025(5) -0.0020(4) -0.0002(5)
C1 0.0108(7) 0.0137(7) 0.0113(7) -0.0019(6) -0.0011(5) 0.0018(5)
C2 0.0122(7) 0.0115(6) 0.0111(7) 0.0038(6) -0.0016(5) -0.0007(5)
C3 0.0146(7) 0.0091(6) 0.0130(7) 0.0003(5) -0.0024(5) 0.0004(5)
C4 0.0101(6) 0.0135(7) 0.0109(7) -0.0013(5) -0.0014(5) 0.0007(5)
C5 0.0116(7) 0.0121(6) 0.0148(7) 0.0027(6) -0.0009(5) -0.0010(5)
C6 0.0154(7) 0.0097(6) 0.0143(7) -0.0006(6) -0.0014(6) 0.0003(6)
C7 0.0110(7) 0.0170(7) 0.0191(8) 0.0009(6) 0.0019(6) 0.0001(6)

loop_
_atom_type_symbol
_atom_type_description
_atom_type_scat_dispersion_real
_atom_type_scat_dispersion_imag
_atom_type_scat_source
C C 0.0033 0.0016 'International Tables Vol C Tables 4.2.6.8 and 6.1.1.4'
H H 0.0000 0.0000 'International Tables Vol C Tables 4.2.6.8 and 6.1.1.4'
I I -0.4742 1.8119 'International Tables Vol C Tables 4.2.6.8 and 6.1.1.4'
N N 0.0061 0.0033 'International Tables Vol C Tables 4.2.6.8 and 6.1.1.4'
O O 0.0106 0.0060 'International Tables Vol C Tables 4.2.6.8 and 6.1.1.4'

loop_
_geom_angle_atom_site_label_1
_geom_angle_atom_site_label_2
_geom_angle_atom_site_label_3
_geom_angle
C4 O3 C7 117.44(11)
O1 N1 O2 122.90(14)
O1 N1 C2 119.00(13)
O2 N1 C2 118.10(13)
C6 C1 C2 116.72(13)
C6 C1 I1 114.66(10)
C2 C1 I1 128.62(11)
C3 C2 C1 121.54(13)
C3 C2 N1 115.27(12)
C1 C2 N1 123.19(13)
C2 C3 C4 120.42(13)
C2 C3 H3 119.8
C4 C3 H3 119.8
O3 C4 C3 115.59(12)
O3 C4 C5 125.10(13)
C3 C4 C5 119.30(13)
C6 C5 C4 119.44(13)
C6 C5 H5 120.3
C4 C5 H5 120.3
C5 C6 C1 122.56(13)
C5 C6 H6 118.7
C1 C6 H6 118.7
O3 C7 H7A 109.5
O3 C7 H7B 109.5
H7A C7 H7B 109.5
O3 C7 H7C 109.5
H7A C7 H7C 109.5
H7B C7 H7C 109.5

loop_
_geom_bond_atom_site_label_1
_geom_bond_atom_site_label_2
_geom_bond_distance
I1 C1 2.1017(14)
O1 N1 1.2238(18)
O2 N1 1.225(2)
O3 C4 1.3574(18)
O3 C7 1.4398(18)
N1 C2 1.4791(19)
C1 C6 1.395(2)
C1 C2 1.4017(19)
C2 C3 1.387(2)
C3 C4 1.387(2)
C3 H3 0.9500
C4 C5 1.394(2)
C5 C6 1.386(2)
C5 H5 0.9500
C6 H6 0.9500
C7 H7A 0.9800
C7 H7B 0.9800
C7 H7C 0.9800

loop_
_geom_hbond_atom_site_label_D
_geom_hbond_atom_site_label_H
_geom_hbond_atom_site_label_A
_geom_hbond_site_symmetry_A
_geom_hbond_distance_DH
_geom_hbond_distance_HA
_geom_hbond_distance_DA
_geom_hbond_angle_DHA
C7 H7B O1 6_556 0.98 2.58 3.4503(19) 148

loop_
_geom_torsion_atom_site_label_1
_geom_torsion_atom_site_label_2
_geom_torsion_atom_site_label_3
_geom_torsion_atom_site_label_4
_geom_torsion
C6 C1 C2 C3 -0.2(2)
I1 C1 C2 C3 -179.68(11)
C6 C1 C2 N1 179.41(13)
I1 C1 C2 N1 -0.1(2)
O1 N1 C2 C3 -178.97(13)
O2 N1 C2 C3 1.04(19)
O1 N1 C2 C1 1.5(2)
O2 N1 C2 C1 -178.54(14)
C1 C2 C3 C4 -0.3(2)
N1 C2 C3 C4 -179.93(13)
C7 O3 C4 C3 -177.84(13)
C7 O3 C4 C5 2.3(2)
C2 C3 C4 O3 -179.07(13)
C2 C3 C4 C5 0.8(2)
O3 C4 C5 C6 179.05(14)
C3 C4 C5 C6 -0.9(2)
C4 C5 C6 C1 0.4(2)
C2 C1 C6 C5 0.1(2)
I1 C1 C6 C5 179.73(12)

loop_
_cod_related_entry_id
_cod_related_entry_database
_cod_related_entry_code
1 ChemSpider 258259
